data_7027300
loop_
_publ_author_name
'Leung, Kelvin Sze-Yin'
'Wong, Wing-Tak'

_publ_contact_author
;
    ENTER NAME
 ENTER ADDRESS
;
_publ_section_title
;
 Synthesis, structural characterization and reactivities of hexaosmium
 carbonyl clusters with six-membered cyclic thioether and thioxane ligands
;
_journal_issue 12
_journal_name_full 'Journal of the Chemical Society, Dalton Transactions'
_journal_page_first 2077
_journal_paper_doi 10.1039/a900808j
_journal_year 1999
_chemical_formula_moiety 'C23 H16 O17 Os6 S2 '
_chemical_formula_sum 'C23 H16 O17 Os6 S2'
_chemical_formula_weight 1769.69
_space_group_IT_number 2
_symmetry_cell_setting triclinic
_symmetry_Int_Tables_number 2
_symmetry_space_group_name_Hall '-P 1'
_symmetry_space_group_name_H-M 'P -1'
_audit_creation_date 'Fri Apr 23 14:50:25 1999'
_audit_creation_method 'from TEXRAY.INF file'
_cell_angle_alpha 108.01(2)
_cell_angle_beta 92.80(1)
_cell_angle_gamma 102.84(2)
_cell_formula_units_Z 2
_cell_length_a 10.314(1)
_cell_length_b 12.160(2)
_cell_length_c 14.420(2)
_cell_measurement_reflns_used 0
_cell_measurement_temperature 298.2
_cell_measurement_theta_max 0.0
_cell_measurement_theta_min 0.0
_cell_volume 1663.4(5)
_computing_cell_refinement 'MSC/AFC Diffractometer Control'
_computing_data_collection 'MSC/AFC Diffractometer Control'
_computing_data_reduction teXsan
_computing_publication_material teXsan
_computing_structure_refinement teXsan
_diffrn_ambient_temperature 298.2
_diffrn_measurement_device 'image plate'
_diffrn_measurement_method 'omega scans with profile analysis'
_diffrn_orient_matrix_UB_11 0.00000
_diffrn_orient_matrix_UB_12 0.00000
_diffrn_orient_matrix_UB_13 0.00000
_diffrn_orient_matrix_UB_21 0.00000
_diffrn_orient_matrix_UB_22 0.00000
_diffrn_orient_matrix_UB_23 0.00000
_diffrn_orient_matrix_UB_31 0.00000
_diffrn_orient_matrix_UB_32 0.00000
_diffrn_orient_matrix_UB_33 0.00000
_diffrn_radiation_monochromator graphite
_diffrn_radiation_source 'X-ray tube'
_diffrn_radiation_type MoKalpha
_diffrn_radiation_wavelength 0.7107
_diffrn_reflns_av_R_equivalents 0.077
_diffrn_reflns_limit_h_max 12
_diffrn_reflns_limit_h_min 0
_diffrn_reflns_limit_k_max 14
_diffrn_reflns_limit_k_min -14
_diffrn_reflns_limit_l_max 17
_diffrn_reflns_limit_l_min -17
_diffrn_reflns_number 14561
_diffrn_reflns_theta_max 25.54
_diffrn_standards_decay_% 0.00
_diffrn_standards_interval_count 0
_diffrn_standards_number 0
_exptl_absorpt_coefficient_mu 23.010
_exptl_absorpt_correction_type 'inter-image scaling'
_exptl_crystal_colour Brown
_exptl_crystal_density_diffrn 3.533
_exptl_crystal_description Block
_exptl_crystal_F_000 1556.00
_exptl_crystal_size_max 0.180
_exptl_crystal_size_mid 0.170
_exptl_crystal_size_min 0.160
_refine_diff_density_max 1.73
_refine_diff_density_min -4.17
_refine_ls_extinction_method none
_refine_ls_goodness_of_fit_obs 1.397
_refine_ls_hydrogen_treatment noref
_refine_ls_matrix_type full
_refine_ls_number_parameters 433
_refine_ls_number_reflns 5087
_refine_ls_number_restraints 0
_refine_ls_R_factor_obs 0.0478
_refine_ls_shift/esd_max 0.0040
_refine_ls_structure_factor_coef F
_refine_ls_weighting_scheme sigma
_refine_ls_wR_factor_obs 0.0621
_reflns_number_observed 5087
_reflns_number_total 5736
_reflns_observed_criterion 1.50
_cod_data_source_file 900808jsup1.cif
_cod_data_source_block 6
_cod_original_sg_symbol_H-M 'P -1       '
_cod_original_formula_sum 'C23 H16 O17 Os6 S2 '
_cod_database_code 7027300

loop_
_symmetry_equiv_pos_as_xyz
'   +x,   +y,   +z'
'   -x,   -y,   -z'

loop_
_atom_site_aniso_label
_atom_site_aniso_U_11
_atom_site_aniso_U_22
_atom_site_aniso_U_33
_atom_site_aniso_U_12
_atom_site_aniso_U_13
_atom_site_aniso_U_23
Os(1) 0.0402(3) 0.0350(3) 0.0344(3) 0.0099(2) 0.0105(2) 0.0135(2)
Os(2) 0.0315(3) 0.0362(3) 0.0384(3) 0.0108(2) 0.0104(2) 0.0144(2)
Os(3) 0.0335(3) 0.0292(3) 0.0285(3) 0.0078(2) 0.0046(2) 0.0041(2)
Os(4) 0.0334(3) 0.0296(3) 0.0284(3) 0.0055(2) 0.0067(2) 0.0038(2)
Os(5) 0.0321(3) 0.0352(3) 0.0350(3) 0.0091(2) 0.0084(2) 0.0132(2)
Os(6) 0.0306(3) 0.0377(3) 0.0404(3) 0.0100(2) 0.0103(2) 0.0111(2)
S(1) 0.047(2) 0.042(2) 0.039(2) 0.009(2) 0.012(2) 0.018(2)
S(2) 0.045(2) 0.041(2) 0.054(2) 0.018(2) 0.016(2) 0.021(2)
O(1) 0.092(10) 0.069(9) 0.038(6) 0.030(7) 0.024(6) 0.006(6)
O(2) 0.10(1) 0.071(9) 0.071(9) 0.053(8) 0.008(8) 0.024(7)
O(3) 0.070(8) 0.086(10) 0.083(9) 0.040(7) 0.052(8) 0.044(8)
O(4) 0.043(7) 0.12(1) 0.063(8) 0.009(8) -0.007(6) 0.023(8)
O(5) 0.061(7) 0.065(8) 0.053(7) 0.018(6) 0.020(6) -0.012(6)
O(6) 0.061(7) 0.036(7) 0.065(8) -0.010(6) 0.005(6) 0.012(6)
O(7) 0.071(9) 0.069(9) 0.062(8) 0.038(7) -0.011(6) 0.023(7)
O(8) 0.079(9) 0.09(1) 0.034(7) -0.002(8) 0.022(6) -0.004(6)
O(9) 0.079(9) 0.052(8) 0.10(1) 0.041(7) 0.023(8) 0.029(7)
O(10) 0.039(6) 0.062(8) 0.055(7) -0.018(6) 0.001(5) -0.001(6)
O(11) 0.071(9) 0.12(1) 0.040(7) 0.022(8) -0.012(6) 0.023(7)
O(12) 0.062(8) 0.069(9) 0.09(1) -0.013(7) 0.009(7) 0.044(8)
O(13) 0.036(6) 0.066(9) 0.12(1) -0.013(6) 0.018(7) 0.023(9)
O(14) 0.08(1) 0.12(1) 0.042(7) 0.020(9) 0.027(7) 0.023(8)
O(15) 0.045(8) 0.10(1) 0.13(1) 0.033(8) 0.020(8) 0.06(1)
O(16) 0.09(1) 0.052(9) 0.17(2) 0.033(8) 0.03(1) 0.06(1)
O(17) 0.076(9) 0.054(8) 0.068(8) 0.000(7) 0.016(7) 0.022(7)
C(1) 0.046(9) 0.041(9) 0.06(1) 0.017(7) 0.011(7) 0.017(8)
C(2) 0.036(8) 0.045(9) 0.045(8) 0.010(7) 0.000(6) 0.017(7)
C(3) 0.050(9) 0.044(9) 0.06(1) 0.021(8) 0.019(9) 0.017(8)
C(4) 0.034(8) 0.07(1) 0.051(9) 0.008(8) 0.001(7) 0.019(8)
C(5) 0.049(9) 0.043(9) 0.048(9) 0.007(7) 0.007(8) 0.005(8)
C(6) 0.06(1) 0.039(9) 0.040(8) 0.021(8) 0.008(7) 0.017(7)
C(7) 0.055(9) 0.032(8) 0.030(7) 0.002(7) 0.000(7) 0.002(6)
C(8) 0.044(9) 0.044(9) 0.050(10) -0.009(7) 0.013(7) 0.001(8)
C(9) 0.026(7) 0.054(10) 0.036(8) 0.009(6) -0.003(6) 0.004(7)
C(10) 0.06(1) 0.052(10) 0.026(7) 0.008(9) 0.009(7) 0.008(7)
C(11) 0.042(9) 0.051(10) 0.06(1) 0.013(7) 0.018(8) 0.016(8)
C(12) 0.041(8) 0.054(10) 0.044(9) 0.013(8) 0.010(7) 0.019(7)
C(13) 0.06(1) 0.06(1) 0.06(1) 0.026(10) 0.025(9) 0.017(9)
C(14) 0.049(10) 0.06(1) 0.07(1) 0.008(8) 0.019(8) 0.030(10)
C(15) 0.018(7) 0.07(1) 0.06(1) 0.006(7) -0.001(7) 0.028(9)
C(16) 0.026(8) 0.07(1) 0.11(2) 0.026(8) 0.015(9) 0.05(1)
C(17) 0.08(2) 0.09(2) 0.12(2) 0.01(1) 0.01(1) 0.07(2)
C(18) 0.09(2) 0.04(1) 0.13(2) 0.01(1) -0.01(1) 0.02(1)
C(19) 0.09(1) 0.05(1) 0.06(1) 0.02(1) 0.02(1) -0.002(9)
C(20) 0.09(1) 0.043(10) 0.05(1) 0.014(10) 0.021(10) 0.005(8)
C(21) 0.08(1) 0.06(1) 0.041(9) 0.007(10) 0.010(9) 0.010(8)
C(22) 0.05(1) 0.06(1) 0.07(1) 0.012(9) 0.023(9) 0.033(10)
C(23) 0.044(9) 0.06(1) 0.046(9) 0.014(7) 0.002(7) 0.021(8)

loop_
_atom_site_label
_atom_site_fract_x
_atom_site_fract_y
_atom_site_fract_z
_atom_site_U_iso_or_equiv
_atom_site_thermal_displace_type
Os(1) 0.14223(6) 0.17875(5) 0.34700(4) 0.0357(2) Uij
Os(2) 0.10014(5) 0.31998(5) 0.23922(4) 0.0342(2) Uij
Os(3) 0.36422(5) 0.35524(5) 0.33070(4) 0.0316(1) Uij
Os(4) 0.25652(5) 0.16415(5) 0.16327(4) 0.0322(1) Uij
Os(5) 0.30688(5) 0.39359(5) 0.14916(4) 0.0334(2) Uij
Os(6) 0.52069(5) 0.30236(5) 0.17292(4) 0.0362(2) Uij
S(1) -0.0761(4) 0.0463(3) 0.2997(3) 0.042(1) Uij
S(2) 0.1662(4) 0.5043(3) 0.2245(3) 0.044(1) Uij
O(1) 0.081(1) 0.278(1) 0.5545(9) 0.067(4) Uij
O(2) 0.284(2) 0.019(1) 0.409(1) 0.075(5) Uij
O(3) -0.082(1) 0.366(1) 0.400(1) 0.071(5) Uij
O(4) -0.133(1) 0.207(1) 0.077(1) 0.078(5) Uij
O(5) 0.254(1) 0.490(1) 0.5124(9) 0.067(4) Uij
O(6) 0.559(1) 0.5976(10) 0.3656(9) 0.059(4) Uij
O(7) 0.543(1) 0.249(1) 0.4368(9) 0.064(4) Uij
O(8) 0.298(1) 0.082(1) -0.0543(9) 0.076(4) Uij
O(9) 0.402(1) -0.009(1) 0.216(1) 0.072(5) Uij
O(10) 0.000(1) -0.036(1) 0.0936(9) 0.062(3) Uij
O(11) 0.177(1) 0.322(1) -0.0610(9) 0.077(5) Uij
O(12) 0.535(1) 0.582(1) 0.121(1) 0.074(5) Uij
O(13) 0.774(1) 0.505(1) 0.235(1) 0.081(5) Uij
O(14) 0.585(1) 0.232(2) -0.0366(9) 0.083(5) Uij
O(15) 0.680(1) 0.150(1) 0.235(1) 0.083(5) Uij
O(16) 0.186(2) 0.766(1) 0.229(2) 0.096(6) Uij
O(17) -0.290(1) -0.136(1) 0.3607(10) 0.068(4) Uij
C(1) 0.103(2) 0.237(1) 0.475(1) 0.047(5) Uij
C(2) 0.227(1) 0.076(1) 0.386(1) 0.042(4) Uij
C(3) -0.015(2) 0.344(1) 0.341(1) 0.050(5) Uij
C(4) -0.052(2) 0.247(2) 0.141(1) 0.051(5) Uij
C(5) 0.290(2) 0.434(1) 0.445(1) 0.050(5) Uij
C(6) 0.492(2) 0.506(1) 0.348(1) 0.045(5) Uij
C(7) 0.475(2) 0.287(1) 0.397(1) 0.042(4) Uij
C(8) 0.282(2) 0.117(2) 0.026(1) 0.052(5) Uij
C(9) 0.348(1) 0.056(1) 0.196(1) 0.042(4) Uij
C(10) 0.084(2) 0.045(2) 0.123(1) 0.048(5) Uij
C(11) 0.229(2) 0.347(1) 0.016(1) 0.049(5) Uij
C(12) 0.451(2) 0.509(2) 0.131(1) 0.046(5) Uij
C(13) 0.680(2) 0.429(2) 0.213(1) 0.058(6) Uij
C(14) 0.559(2) 0.261(2) 0.042(1) 0.057(6) Uij
C(15) 0.619(1) 0.206(2) 0.213(1) 0.050(5) Uij
C(16) 0.062(2) 0.560(2) 0.152(2) 0.060(6) Uij
C(17) 0.144(2) 0.671(2) 0.135(2) 0.088(9) Uij
C(18) 0.283(3) 0.742(2) 0.287(2) 0.089(8) Uij
C(19) 0.221(2) 0.642(2) 0.324(1) 0.070(6) Uij
C(20) -0.074(2) -0.101(2) 0.299(1) 0.065(6) Uij
C(21) -0.212(2) -0.178(2) 0.285(1) 0.064(6) Uij
C(22) -0.312(2) -0.024(2) 0.369(1) 0.058(6) Uij
C(23) -0.182(2) 0.074(2) 0.398(1) 0.048(5) Uij
H(1) 0.0285 0.4995 0.0903 0.0720 Uij
H(2) -0.0109 0.5784 0.1862 0.0720 Uij
H(3) 0.0903 0.6957 0.0937 0.1061 Uij
H(4) 0.2204 0.6547 0.1055 0.1061 Uij
H(5) 0.3514 0.7192 0.2490 0.1070 Uij
H(6) 0.3217 0.8116 0.3417 0.1070 Uij
H(7) 0.1456 0.6606 0.3560 0.0845 Uij
H(8) 0.2845 0.6346 0.3701 0.0845 Uij
H(9) -0.0270 -0.1364 0.2477 0.0782 Uij
H(10) -0.0294 -0.0960 0.3605 0.0782 Uij
H(11) -0.2069 -0.2560 0.2820 0.0770 Uij
H(12) -0.2566 -0.1815 0.2242 0.0770 Uij
H(13) -0.3532 -0.0275 0.3072 0.0694 Uij
H(14) -0.3699 -0.0051 0.4173 0.0694 Uij
H(15) -0.1365 0.0749 0.4568 0.0574 Uij
H(16) -0.2018 0.1495 0.4075 0.0574 Uij

loop_
_atom_type_symbol
_atom_type_oxidation_number
_atom_type_number_in_cell
_atom_type_scat_dispersion_real
_atom_type_scat_dispersion_imag
_atom_type_scat_source
Os 0 12 -1.216 7.603 'International Tables'
S 0 4 0.125 0.123 'International Tables'
C 0 46 0.003 0.002 'International Tables'
O 0 34 0.011 0.006 'International Tables'
H 0 32 0.000 0.000 'International Tables'

loop_
_geom_angle_atom_site_label_1
_geom_angle_atom_site_label_2
_geom_angle_atom_site_label_3
_geom_angle
_geom_angle_publ_flag
Os(2) Os(1) Os(3) 61.44(2) yes
Os(2) Os(1) Os(4) 58.38(2) yes
Os(2) Os(1) S(1) 95.47(9) yes
Os(2) Os(1) C(1) 111.6(5) yes
Os(2) Os(1) C(2) 156.0(5) yes
Os(3) Os(1) Os(4) 57.03(2) yes
Os(3) Os(1) S(1) 155.54(9) yes
Os(3) Os(1) C(1) 105.3(5) yes
Os(3) Os(1) C(2) 102.1(5) yes
Os(4) Os(1) S(1) 105.29(9) yes
Os(4) Os(1) C(1) 161.9(5) yes
Os(4) Os(1) C(2) 98.4(5) yes
S(1) Os(1) C(1) 90.2(5) yes
S(1) Os(1) C(2) 97.0(5) yes
C(1) Os(1) C(2) 88.8(7) yes
Os(1) Os(2) Os(3) 61.19(2) yes
Os(1) Os(2) Os(4) 64.26(2) yes
Os(1) Os(2) Os(5) 115.54(3) yes
Os(1) Os(2) S(2) 144.8(1) yes
Os(1) Os(2) C(3) 73.7(5) yes
Os(1) Os(2) C(4) 113.3(5) yes
Os(3) Os(2) Os(4) 58.73(2) yes
Os(3) Os(2) Os(5) 62.07(2) yes
Os(3) Os(2) S(2) 88.1(1) yes
Os(3) Os(2) C(3) 107.7(5) yes
Os(3) Os(2) C(4) 156.7(5) yes
Os(4) Os(2) Os(5) 61.78(2) yes
Os(4) Os(2) S(2) 115.92(10) yes
Os(4) Os(2) C(3) 137.2(5) yes
Os(4) Os(2) C(4) 98.1(5) yes
Os(5) Os(2) S(2) 54.19(10) yes
Os(5) Os(2) C(3) 152.9(5) yes
Os(5) Os(2) C(4) 106.6(5) yes
S(2) Os(2) C(3) 102.8(5) yes
S(2) Os(2) C(4) 101.6(6) yes
C(3) Os(2) C(4) 90.9(7) yes
Os(1) Os(3) Os(2) 57.38(2) yes
Os(1) Os(3) Os(4) 62.96(2) yes
Os(1) Os(3) Os(5) 106.93(2) yes
Os(1) Os(3) Os(6) 120.78(2) yes
Os(1) Os(3) C(5) 75.0(5) yes
Os(1) Os(3) C(6) 163.1(5) yes
Os(1) Os(3) C(7) 86.8(5) yes
Os(2) Os(3) Os(4) 59.07(2) yes
Os(2) Os(3) Os(5) 56.02(2) yes
Os(2) Os(3) Os(6) 105.12(2) yes
Os(2) Os(3) C(5) 81.7(5) yes
Os(2) Os(3) C(6) 117.7(4) yes
Os(2) Os(3) C(7) 143.5(4) yes
Os(4) Os(3) Os(5) 59.76(2) yes
Os(4) Os(3) Os(6) 60.84(2) yes
Os(4) Os(3) C(5) 133.1(5) yes
Os(4) Os(3) C(6) 130.7(4) yes
Os(4) Os(3) C(7) 100.8(4) yes
Os(5) Os(3) Os(6) 57.24(2) yes
Os(5) Os(3) C(5) 119.6(5) yes
Os(5) Os(3) C(6) 78.2(4) yes
Os(5) Os(3) C(7) 143.5(5) yes
Os(6) Os(3) C(5) 164.2(5) yes
Os(6) Os(3) C(6) 75.8(5) yes
Os(6) Os(3) C(7) 86.5(5) yes
C(5) Os(3) C(6) 88.4(7) yes
C(5) Os(3) C(7) 96.4(7) yes
C(6) Os(3) C(7) 98.5(6) yes
Os(1) Os(4) Os(2) 57.36(2) yes
Os(1) Os(4) Os(3) 60.02(2) yes
Os(1) Os(4) Os(5) 106.34(2) yes
Os(1) Os(4) Os(6) 118.37(2) yes
Os(1) Os(4) C(8) 162.5(4) yes
Os(1) Os(4) C(9) 85.0(4) yes
Os(1) Os(4) C(10) 75.9(4) yes
Os(2) Os(4) Os(3) 62.20(2) yes
Os(2) Os(4) Os(5) 57.61(2) yes
Os(2) Os(4) Os(6) 107.73(2) yes
Os(2) Os(4) C(8) 121.7(6) yes
Os(2) Os(4) C(9) 141.9(4) yes
Os(2) Os(4) C(10) 83.9(5) yes
Os(3) Os(4) Os(5) 61.90(2) yes
Os(3) Os(4) Os(6) 61.21(2) yes
Os(3) Os(4) C(8) 136.9(5) yes
Os(3) Os(4) C(9) 95.6(4) yes
Os(3) Os(4) C(10) 133.9(4) yes
Os(5) Os(4) Os(6) 58.01(2) yes
Os(5) Os(4) C(8) 83.9(5) yes
Os(5) Os(4) C(9) 141.1(4) yes
Os(5) Os(4) C(10) 125.5(5) yes
Os(6) Os(4) C(8) 79.1(4) yes
Os(6) Os(4) C(9) 83.6(4) yes
Os(6) Os(4) C(10) 164.9(4) yes
C(8) Os(4) C(9) 95.9(7) yes
C(8) Os(4) C(10) 86.6(6) yes
C(9) Os(4) C(10) 93.2(7) yes
Os(2) Os(5) Os(3) 61.91(2) yes
Os(2) Os(5) Os(4) 60.61(2) yes
Os(2) Os(5) Os(6) 113.48(3) yes
Os(2) Os(5) S(2) 53.79(10) yes
Os(2) Os(5) C(11) 103.0(5) yes
Os(2) Os(5) C(12) 154.1(5) yes
Os(3) Os(5) Os(4) 58.34(2) yes
Os(3) Os(5) Os(6) 61.26(2) yes
Os(3) Os(5) S(2) 87.79(10) yes
Os(3) Os(5) C(11) 154.5(5) yes
Os(3) Os(5) C(12) 109.9(5) yes
Os(4) Os(5) Os(6) 61.77(2) yes
Os(4) Os(5) S(2) 114.35(10) yes
Os(4) Os(5) C(11) 96.7(5) yes
Os(4) Os(5) C(12) 138.9(5) yes
Os(6) Os(5) S(2) 146.5(1) yes
Os(6) Os(5) C(11) 114.0(5) yes
Os(6) Os(5) C(12) 77.9(5) yes
S(2) Os(5) C(11) 99.5(5) yes
S(2) Os(5) C(12) 103.4(5) yes
C(11) Os(5) C(12) 92.3(7) yes
Os(3) Os(6) Os(4) 57.95(2) yes
Os(3) Os(6) Os(5) 61.50(2) yes
Os(3) Os(6) C(13) 104.6(5) yes
Os(3) Os(6) C(14) 157.5(5) yes
Os(3) Os(6) C(15) 100.7(5) yes
Os(4) Os(6) Os(5) 60.22(2) yes
Os(4) Os(6) C(13) 161.9(5) yes
Os(4) Os(6) C(14) 104.9(5) yes
Os(4) Os(6) C(15) 99.2(5) yes
Os(5) Os(6) C(13) 109.0(5) yes
Os(5) Os(6) C(14) 98.1(6) yes
Os(5) Os(6) C(15) 157.4(5) yes
C(13) Os(6) C(14) 90.6(7) yes
C(13) Os(6) C(15) 88.1(7) yes
C(14) Os(6) C(15) 96.2(8) yes
Os(1) S(1) C(20) 111.5(7) yes
Os(1) S(1) C(23) 111.9(6) yes
C(20) S(1) C(23) 95.2(8) yes
Os(2) S(2) Os(5) 72.0(1) yes
Os(2) S(2) C(16) 122.3(6) yes
Os(2) S(2) C(19) 125.7(7) yes
Os(5) S(2) C(16) 119.6(7) yes
Os(5) S(2) C(19) 124.1(7) yes
C(16) S(2) C(19) 95.5(10) yes
C(17) O(16) C(18) 111(1) yes
C(21) O(17) C(22) 113(1) yes
Os(1) C(1) O(1) 177(1) yes
Os(1) C(2) O(2) 175(1) yes
Os(2) C(3) O(3) 175(1) yes
Os(2) C(4) O(4) 173(1) yes
Os(3) C(5) O(5) 173(1) yes
Os(3) C(6) O(6) 173(1) yes
Os(3) C(7) O(7) 178(1) yes
Os(4) C(8) O(8) 174(1) yes
Os(4) C(9) O(9) 179(1) yes
Os(4) C(10) O(10) 168(1) yes
Os(5) C(11) O(11) 176(1) yes
Os(5) C(12) O(12) 177(1) yes
Os(6) C(13) O(13) 178(1) yes
Os(6) C(14) O(14) 176(1) yes
Os(6) C(15) O(15) 177(1) yes
S(2) C(16) C(17) 110(1) yes
O(16) C(17) C(16) 109(1) yes
O(16) C(18) C(19) 110(1) yes
S(2) C(19) C(18) 110(1) yes
S(1) C(20) C(21) 110(1) yes
O(17) C(21) C(20) 113(1) yes
O(17) C(22) C(23) 112(1) yes
S(1) C(23) C(22) 109(1) yes

loop_
_geom_bond_atom_site_label_1
_geom_bond_atom_site_label_2
_geom_bond_distance
_geom_bond_publ_flag
Os(1) Os(2) 2.7330(8) yes
Os(1) Os(3) 2.8432(8) yes
Os(1) Os(4) 2.9236(7) yes
Os(1) S(1) 2.385(4) yes
Os(1) C(1) 1.87(2) yes
Os(1) C(2) 1.87(2) yes
Os(2) Os(3) 2.8501(8) yes
Os(2) Os(4) 2.7639(8) yes
Os(2) Os(5) 2.6787(8) yes
Os(2) S(2) 2.272(4) yes
Os(2) C(3) 1.92(2) yes
Os(2) C(4) 1.91(2) yes
Os(3) Os(4) 2.7539(7) yes
Os(3) Os(5) 2.8542(7) yes
Os(3) Os(6) 2.8477(7) yes
Os(3) C(5) 1.92(2) yes
Os(3) C(6) 1.94(2) yes
Os(3) C(7) 1.92(2) yes
Os(4) Os(5) 2.7951(7) yes
Os(4) Os(6) 2.8374(8) yes
Os(4) C(8) 1.93(2) yes
Os(4) C(9) 1.94(2) yes
Os(4) C(10) 1.96(2) yes
Os(5) Os(6) 2.7313(8) yes
Os(5) S(2) 2.284(4) yes
Os(5) C(11) 1.90(2) yes
Os(5) C(12) 1.90(2) yes
Os(6) C(13) 1.91(2) yes
Os(6) C(14) 1.89(2) yes
Os(6) C(15) 1.90(2) yes
S(1) C(20) 1.80(2) yes
S(1) C(23) 1.82(2) yes
S(2) C(16) 1.83(2) yes
S(2) C(19) 1.79(2) yes
O(1) C(1) 1.15(2) yes
O(2) C(2) 1.13(2) yes
O(3) C(3) 1.13(2) yes
O(4) C(4) 1.12(2) yes
O(5) C(5) 1.14(2) yes
O(6) C(6) 1.12(2) yes
O(7) C(7) 1.15(2) yes
O(8) C(8) 1.14(2) yes
O(9) C(9) 1.15(2) yes
O(10) C(10) 1.10(2) yes
O(11) C(11) 1.13(2) yes
O(12) C(12) 1.15(2) yes
O(13) C(13) 1.14(2) yes
O(14) C(14) 1.14(2) yes
O(15) C(15) 1.13(2) yes
O(16) C(17) 1.44(3) yes
O(16) C(18) 1.42(3) yes
O(17) C(21) 1.42(2) yes
O(17) C(22) 1.40(2) yes
C(16) C(17) 1.53(3) yes
C(18) C(19) 1.50(3) yes
C(20) C(21) 1.49(3) yes
C(22) C(23) 1.52(2) yes
